data_7239790
loop_
_publ_author_name
'Sharma, Vishal R.'
'Mehmood, Arshad'
'Janesko, Benjamin G.'
'Simanek, Eric E.'

_publ_section_title
;
 Efficient syntheses of macrocycles ranging from 22--28 atoms through
 spontaneous dimerization to yield bis-hydrazones
;
_journal_issue 6
_journal_name_full 'RSC Advances'
_journal_page_first 3217
_journal_page_last 3220
_journal_paper_doi 10.1039/C9RA08056B
_journal_volume 10
_journal_year 2020
_chemical_formula_moiety 'C2 F3 O2, C12 H19 N8 O2, 2(H2 O)'
_chemical_formula_sum 'C14 H23 F3 N8 O6'
_chemical_formula_weight 456.40
_space_group_crystal_system monoclinic
_space_group_IT_number 15
_space_group_name_Hall '-C 2yc'
_space_group_name_H-M_alt 'C 1 2/c 1'
_atom_sites_solution_hydrogens mixed
_audit_creation_date 2019-02-24
_audit_creation_method
;
Olex2 1.2
(compiled 2018.05.29 svn.r3508 for OlexSys, GUI svn.r5506)
;
_audit_update_record
;
2019-10-03 deposited with the CCDC.	2020-01-06 downloaded from the CCDC.
;
_cell_angle_alpha 90
_cell_angle_beta 100.156(3)
_cell_angle_gamma 90
_cell_formula_units_Z 8
_cell_length_a 21.754(3)
_cell_length_b 13.7241(16)
_cell_length_c 15.904(2)
_cell_measurement_reflns_used 9047
_cell_measurement_temperature 100(2)
_cell_measurement_theta_max 20.823
_cell_measurement_theta_min 2.969
_cell_volume 4673.8(10)
_computing_cell_refinement 'SAINT v8.37A (Bruker, 2015)'
_computing_data_reduction 'SAINT v8.37A (Bruker, 2015)'
_computing_molecular_graphics 'Olex2 (Dolomanov et al., 2009)'
_computing_publication_material 'Olex2 (Dolomanov et al., 2009)'
_computing_structure_refinement 'XL (Sheldrick, 2008)'
_computing_structure_solution 'SHELXT 2014/5 (Sheldrick, 2014)'
_diffrn_ambient_temperature 100.02
_diffrn_measured_fraction_theta_full 0.994
_diffrn_measured_fraction_theta_max 0.994
_diffrn_measurement_device_type 'Bruker APEX-II CCD'
_diffrn_measurement_method '\f and \w scans'
_diffrn_radiation_type MoK\a
_diffrn_radiation_wavelength 0.71073
_diffrn_reflns_av_R_equivalents 0.0466
_diffrn_reflns_av_unetI/netI 0.0167
_diffrn_reflns_Laue_measured_fraction_full 0.994
_diffrn_reflns_Laue_measured_fraction_max 0.994
_diffrn_reflns_limit_h_max 21
_diffrn_reflns_limit_h_min -21
_diffrn_reflns_limit_k_max 13
_diffrn_reflns_limit_k_min -13
_diffrn_reflns_limit_l_max 15
_diffrn_reflns_limit_l_min -15
_diffrn_reflns_number 49604
_diffrn_reflns_point_group_measured_fraction_full 0.994
_diffrn_reflns_point_group_measured_fraction_max 0.994
_diffrn_reflns_theta_full 20.868
_diffrn_reflns_theta_max 20.868
_diffrn_reflns_theta_min 2.940
_diffrn_standards_number 0
_exptl_absorpt_coefficient_mu 0.117
_exptl_absorpt_correction_T_max 0.7446
_exptl_absorpt_correction_T_min 0.6800
_exptl_absorpt_correction_type multi-scan
_exptl_absorpt_process_details
'SADABS-2016/2 (Bruker,2016/2) was used for absorption correction. wR2(int) was 0.0777 before and 0.0718 after correction. The Ratio of minimum to maximum transmission is 0.9132. The \l/2 correction factor is Not present.'
_exptl_crystal_colour colourless
_exptl_crystal_density_diffrn 1.297
_exptl_crystal_description Block
_exptl_crystal_F_000 1904
_exptl_crystal_size_max 0.462
_exptl_crystal_size_mid 0.261
_exptl_crystal_size_min 0.222
_refine_diff_density_max 0.936
_refine_diff_density_min -0.556
_refine_diff_density_rms 0.089
_refine_ls_extinction_method none
_refine_ls_goodness_of_fit_ref 1.029
_refine_ls_hydrogen_treatment constr
_refine_ls_matrix_type full
_refine_ls_number_parameters 286
_refine_ls_number_reflns 2444
_refine_ls_number_restraints 0
_refine_ls_restrained_S_all 1.029
_refine_ls_R_factor_all 0.0987
_refine_ls_R_factor_gt 0.0841
_refine_ls_shift/su_max 0.000
_refine_ls_shift/su_mean 0.000
_refine_ls_structure_factor_coef Fsqd
_refine_ls_weighting_details 'w=1/[\s^2^(Fo^2^)+(0.1297P)^2^+46.0410P] where P=(Fo^2^+2Fc^2^)/3'
_refine_ls_weighting_scheme calc
_refine_ls_wR_factor_gt 0.2230
_refine_ls_wR_factor_ref 0.2405
_reflns_Friedel_coverage 0.000
_reflns_number_gt 2035
_reflns_number_total 2444
_reflns_threshold_expression 'I > 2\s(I)'
_cod_data_source_file c9ra08056b2.cif
_cod_data_source_block 2x2
_cod_depositor_comments 'Adding full bibliography for 7239788--7239792.cif.'
_cod_original_cell_volume 4673.7(10)
_cod_database_code 7239790
_shelx_shelxl_version_number 2018/3
_shelx_space_group_comment
;
The symmetry employed for this shelxl refinement is uniquely defined
by the following loop, which should always be used as a source of
symmetry information in preference to the above space-group names.
They are only intended as comments.
;
_shelx_estimated_absorpt_t_max 0.975
_shelx_estimated_absorpt_t_min 0.948
_olex2_refinement_description
;
1. Fixed Uiso
 At 1.2 times of:
  All C(H) groups, All C(H,H) groups, All N(H) groups
 At 1.5 times of:
  All O(H,H) groups
2.a Free rotating group:
 O5(H5C,H5D), O6(H6C,H6D)
2.b Secondary CH2 refined with riding coordinates:
 C4(H4A,H4B), C5(H5A,H5B), C6(H6A,H6B), C7(H7A,H7B), C9(H9A,H9B), C10(H10A,
 H10B), C12(H12A,H12B)
2.c Aromatic/amide H refined with riding coordinates:
 N2(H2), N5(H5), N7(H7), N8(H8), C8(H8A)
;
_olex2_submission_special_instructions 'No special instructions were received'

loop_
_space_group_symop_operation_xyz
'x, y, z'
'-x, y, -z+1/2'
'x+1/2, y+1/2, z'
'-x+1/2, y+1/2, -z+1/2'
'-x, -y, -z'
'x, -y, z-1/2'
'-x+1/2, -y+1/2, -z'
'x+1/2, -y+1/2, z-1/2'

loop_
_atom_site_label
_atom_site_type_symbol
_atom_site_fract_x
_atom_site_fract_y
_atom_site_fract_z
_atom_site_U_iso_or_equiv
_atom_site_adp_type
_atom_site_occupancy
_atom_site_site_symmetry_order
_atom_site_calc_flag
_atom_site_refinement_flags_posn
F1 F 0.5995(2) 0.9635(3) 0.3079(3) 0.0743(14) Uani 1 1 d .
F2 F 0.6174(2) 0.8678(3) 0.2110(3) 0.0629(12) Uani 1 1 d .
F3 F 0.6704(2) 0.8567(3) 0.3364(3) 0.0776(14) Uani 1 1 d .
O3 O 0.5246(2) 0.8295(3) 0.3518(3) 0.0381(11) Uani 1 1 d .
O4 O 0.57921(19) 0.7114(3) 0.3032(3) 0.0391(11) Uani 1 1 d .
C13 C 0.5673(3) 0.7983(5) 0.3180(4) 0.0358(16) Uani 1 1 d .
C14 C 0.6139(3) 0.8722(4) 0.2932(4) 0.0386(16) Uani 1 1 d .
O1 O 0.7010(3) 0.6660(6) 0.0734(4) 0.106(3) Uani 1 1 d .
O2 O 0.3164(2) 0.2108(3) 0.4423(3) 0.0483(12) Uani 1 1 d .
N1 N 0.4999(2) 0.3837(3) 0.3803(3) 0.0264(12) Uani 1 1 d .
N2 N 0.5209(2) 0.5491(3) 0.3586(3) 0.0246(11) Uani 1 1 d .
H2 H 0.543416 0.593589 0.338232 0.029 Uiso 1 1 calc R
N3 N 0.4351(2) 0.5082(3) 0.4231(3) 0.0285(12) Uani 1 1 d .
N4 N 0.4126(2) 0.3466(3) 0.4369(3) 0.0324(12) Uani 1 1 d .
N5 N 0.5866(2) 0.4254(3) 0.3273(3) 0.0302(12) Uani 1 1 d .
H5 H 0.595335 0.362975 0.324468 0.036 Uiso 1 1 calc R
N6 N 0.6261(2) 0.4931(3) 0.3020(3) 0.0326(12) Uani 1 1 d .
N7 N 0.6619(2) 0.6522(4) 0.1948(3) 0.0440(14) Uani 1 1 d .
H7 H 0.627711 0.659558 0.216653 0.053 Uiso 1 1 calc R
N8 N 0.4573(2) 0.6680(3) 0.3995(3) 0.0318(12) Uani 1 1 d .
H8 H 0.480952 0.711419 0.379752 0.038 Uiso 1 1 calc R
C1 C 0.4498(3) 0.4145(4) 0.4123(3) 0.0271(14) Uani 1 1 d .
C2 C 0.5349(3) 0.4529(4) 0.3562(3) 0.0261(14) Uani 1 1 d .
C3 C 0.4702(2) 0.5740(4) 0.3942(3) 0.0266(14) Uani 1 1 d .
C4 C 0.3595(3) 0.3711(4) 0.4784(4) 0.0367(15) Uani 1 1 d .
H4A H 0.349703 0.441392 0.471022 0.044 Uiso 1 1 calc R
H4B H 0.370074 0.357173 0.540329 0.044 Uiso 1 1 calc R
C5 C 0.3037(3) 0.3115(5) 0.4388(4) 0.0444(17) Uani 1 1 d .
H5A H 0.268577 0.324987 0.469182 0.053 Uiso 1 1 calc R
H5B H 0.290592 0.331279 0.378468 0.053 Uiso 1 1 calc R
C6 C 0.3648(3) 0.1889(5) 0.3965(4) 0.0427(17) Uani 1 1 d .
H6A H 0.351494 0.207518 0.335862 0.051 Uiso 1 1 calc R
H6B H 0.372540 0.117740 0.398616 0.051 Uiso 1 1 calc R
C7 C 0.4246(3) 0.2414(4) 0.4322(4) 0.0355(15) Uani 1 1 d .
H7A H 0.441562 0.216123 0.489964 0.043 Uiso 1 1 calc R
H7B H 0.456010 0.229662 0.395189 0.043 Uiso 1 1 calc R
C8 C 0.6756(3) 0.4592(5) 0.2809(4) 0.0394(16) Uani 1 1 d .
H8A H 0.681494 0.390599 0.283619 0.047 Uiso 1 1 calc R
C9 C 0.7244(3) 0.5185(5) 0.2525(5) 0.0552(19) Uani 1 1 d .
H9A H 0.764681 0.503062 0.289845 0.066 Uiso 1 1 calc R
H9B H 0.727934 0.497631 0.193961 0.066 Uiso 1 1 calc R
C10 C 0.7165(3) 0.6247(6) 0.2517(5) 0.059(2) Uani 1 1 d .
H10A H 0.713811 0.647558 0.310020 0.071 Uiso 1 1 calc R
H10B H 0.753272 0.655965 0.234233 0.071 Uiso 1 1 calc R
C11 C 0.6569(3) 0.6681(6) 0.1115(5) 0.055(2) Uani 1 1 d .
C12 C 0.4055(3) 0.6997(5) 0.4369(4) 0.0423(17) Uani 1 1 d .
H12A H 0.406187 0.771695 0.440502 0.051 Uiso 1 1 calc R
H12B H 0.410485 0.673933 0.495849 0.051 Uiso 1 1 calc R
O5 O 0.8165(3) 0.6624(6) 0.0412(5) 0.100(2) Uani 1 1 d .
H5C H 0.796364 0.715674 0.048101 0.151 Uiso 1 1 d G
H5D H 0.809808 0.646457 -0.012547 0.151 Uiso 1 1 d G
O6 O 0.6106(2) 0.2324(3) 0.3076(3) 0.0525(13) Uani 1 1 d .
H6C H 0.638880 0.206165 0.346450 0.079 Uiso 1 1 d G
H6D H 0.577311 0.195980 0.299499 0.079 Uiso 1 1 d G

loop_
_atom_site_aniso_label
_atom_site_aniso_U_11
_atom_site_aniso_U_22
_atom_site_aniso_U_33
_atom_site_aniso_U_23
_atom_site_aniso_U_13
_atom_site_aniso_U_12
F1 0.082(3) 0.028(2) 0.119(4) -0.003(2) 0.035(3) -0.013(2)
F2 0.090(3) 0.047(2) 0.056(3) 0.0047(19) 0.024(2) -0.022(2)
F3 0.051(3) 0.081(3) 0.093(3) 0.029(3) -0.009(2) -0.020(2)
O3 0.046(3) 0.026(2) 0.044(3) -0.0025(19) 0.012(2) -0.003(2)
O4 0.051(3) 0.028(3) 0.043(3) 0.0040(19) 0.017(2) -0.001(2)
C13 0.049(4) 0.028(4) 0.027(3) 0.003(3) -0.003(3) -0.001(3)
C14 0.047(4) 0.024(4) 0.043(4) 0.000(3) 0.002(3) -0.005(3)
O1 0.047(3) 0.209(8) 0.068(4) 0.029(4) 0.030(3) -0.010(4)
O2 0.042(3) 0.046(3) 0.061(3) 0.006(2) 0.018(2) -0.016(2)
N1 0.031(3) 0.020(3) 0.031(3) -0.003(2) 0.011(2) -0.006(2)
N2 0.028(3) 0.016(3) 0.032(3) 0.0035(19) 0.012(2) -0.002(2)
N3 0.026(3) 0.028(3) 0.034(3) -0.002(2) 0.011(2) 0.003(2)
N4 0.028(3) 0.027(3) 0.046(3) 0.000(2) 0.015(2) -0.006(2)
N5 0.031(3) 0.017(3) 0.045(3) 0.000(2) 0.013(2) 0.002(2)
N6 0.026(3) 0.032(3) 0.042(3) -0.001(2) 0.014(2) -0.008(2)
N7 0.028(3) 0.059(4) 0.045(4) 0.003(3) 0.009(3) -0.021(3)
N8 0.036(3) 0.025(3) 0.037(3) 0.000(2) 0.014(2) 0.007(2)
C1 0.033(4) 0.019(3) 0.029(3) -0.003(3) 0.005(3) 0.005(3)
C2 0.028(3) 0.025(4) 0.025(3) -0.003(2) 0.004(3) -0.003(3)
C3 0.024(3) 0.026(4) 0.030(3) -0.001(3) 0.003(3) -0.001(3)
C4 0.035(4) 0.034(4) 0.043(4) 0.005(3) 0.013(3) 0.001(3)
C5 0.037(4) 0.045(4) 0.053(4) 0.016(3) 0.015(3) -0.004(3)
C6 0.044(4) 0.036(4) 0.049(4) 0.001(3) 0.012(3) -0.015(3)
C7 0.044(4) 0.025(3) 0.039(4) 0.003(3) 0.013(3) -0.003(3)
C8 0.034(4) 0.035(4) 0.052(4) -0.001(3) 0.014(3) 0.000(3)
C9 0.042(4) 0.059(5) 0.068(5) 0.000(4) 0.020(4) -0.009(4)
C10 0.044(4) 0.072(6) 0.062(5) 0.002(4) 0.014(4) -0.016(4)
C11 0.042(5) 0.076(5) 0.052(5) 0.009(4) 0.022(4) -0.022(4)
C12 0.054(4) 0.036(4) 0.038(4) 0.005(3) 0.011(3) 0.015(3)
O5 0.076(4) 0.113(6) 0.116(5) 0.001(4) 0.029(4) 0.000(4)
O6 0.057(3) 0.031(3) 0.074(3) -0.006(2) 0.024(3) 0.004(2)

loop_
_atom_type_symbol
_atom_type_description
_atom_type_scat_dispersion_real
_atom_type_scat_dispersion_imag
_atom_type_scat_source
C C 0.0033 0.0016 'International Tables Vol C Tables 4.2.6.8 and 6.1.1.4'
H H 0.0000 0.0000 'International Tables Vol C Tables 4.2.6.8 and 6.1.1.4'
F F 0.0171 0.0103 'International Tables Vol C Tables 4.2.6.8 and 6.1.1.4'
N N 0.0061 0.0033 'International Tables Vol C Tables 4.2.6.8 and 6.1.1.4'
O O 0.0106 0.0060 'International Tables Vol C Tables 4.2.6.8 and 6.1.1.4'

loop_
_geom_angle_atom_site_label_1
_geom_angle_atom_site_label_2
_geom_angle_atom_site_label_3
_geom_angle
_geom_angle_site_symmetry_1
_geom_angle_site_symmetry_3
O3 C13 O4 127.6(6) . .
O3 C13 C14 117.9(6) . .
O4 C13 C14 114.4(6) . .
F1 C14 F2 105.9(5) . .
F1 C14 C13 113.1(6) . .
F2 C14 C13 112.3(5) . .
F3 C14 F1 106.8(5) . .
F3 C14 F2 107.4(5) . .
F3 C14 C13 110.9(5) . .
C5 O2 C6 110.4(4) . .
C2 N1 C1 115.5(5) . .
C2 N2 H2 121.5 . .
C2 N2 C3 117.1(5) . .
C3 N2 H2 121.5 . .
C3 N3 C1 116.5(5) . .
C1 N4 C4 122.5(5) . .
C1 N4 C7 123.1(5) . .
C4 N4 C7 114.2(4) . .
N6 N5 H5 119.5 . .
C2 N5 H5 119.5 . .
C2 N5 N6 121.1(5) . .
C8 N6 N5 115.6(5) . .
C10 N7 H7 116.8 . .
C11 N7 H7 116.8 . .
C11 N7 C10 126.5(6) . .
C3 N8 H8 119.6 . .
C3 N8 C12 120.8(5) . .
C12 N8 H8 119.6 . .
N3 C1 N1 125.0(5) . .
N4 C1 N1 117.6(5) . .
N4 C1 N3 117.4(5) . .
N1 C2 N2 123.4(5) . .
N1 C2 N5 117.3(5) . .
N5 C2 N2 119.3(5) . .
N3 C3 N2 122.2(5) . .
N3 C3 N8 120.3(5) . .
N8 C3 N2 117.6(5) . .
N4 C4 H4A 109.9 . .
N4 C4 H4B 109.9 . .
N4 C4 C5 109.1(5) . .
H4A C4 H4B 108.3 . .
C5 C4 H4A 109.9 . .
C5 C4 H4B 109.9 . .
O2 C5 C4 112.2(5) . .
O2 C5 H5A 109.2 . .
O2 C5 H5B 109.2 . .
C4 C5 H5A 109.2 . .
C4 C5 H5B 109.2 . .
H5A C5 H5B 107.9 . .
O2 C6 H6A 109.2 . .
O2 C6 H6B 109.2 . .
O2 C6 C7 112.0(5) . .
H6A C6 H6B 107.9 . .
C7 C6 H6A 109.2 . .
C7 C6 H6B 109.2 . .
N4 C7 C6 109.8(5) . .
N4 C7 H7A 109.7 . .
N4 C7 H7B 109.7 . .
C6 C7 H7A 109.7 . .
C6 C7 H7B 109.7 . .
H7A C7 H7B 108.2 . .
N6 C8 H8A 117.6 . .
N6 C8 C9 124.7(6) . .
C9 C8 H8A 117.6 . .
C8 C9 H9A 107.9 . .
C8 C9 H9B 107.9 . .
H9A C9 H9B 107.2 . .
C10 C9 C8 117.5(6) . .
C10 C9 H9A 107.9 . .
C10 C9 H9B 107.9 . .
N7 C10 C9 110.8(6) . .
N7 C10 H10A 109.5 . .
N7 C10 H10B 109.5 . .
C9 C10 H10A 109.5 . .
C9 C10 H10B 109.5 . .
H10A C10 H10B 108.1 . .
O1 C11 N7 123.9(7) . .
O1 C11 C12 118.0(6) . 2_655
N7 C11 C12 117.8(6) . 2_655
N8 C12 C11 114.0(5) . 2_655
N8 C12 H12A 108.8 . .
N8 C12 H12B 108.8 . .
C11 C12 H12A 108.8 2_655 .
C11 C12 H12B 108.8 2_655 .
H12A C12 H12B 107.7 . .
H5C O5 H5D 109.5 . .
H6C O6 H6D 109.5 . .

loop_
_geom_bond_atom_site_label_1
_geom_bond_atom_site_label_2
_geom_bond_distance
_geom_bond_site_symmetry_2
F1 C14 1.323(7) .
F2 C14 1.323(7) .
F3 C14 1.314(7) .
O3 C13 1.230(7) .
O4 C13 1.252(7) .
C13 C14 1.533(9) .
O1 C11 1.223(8) .
O2 C5 1.408(8) .
O2 C6 1.415(8) .
N1 C1 1.349(7) .
N1 C2 1.315(7) .
N2 H2 0.8800 .
N2 C2 1.357(7) .
N2 C3 1.369(7) .
N3 C1 1.344(7) .
N3 C3 1.316(7) .
N4 C1 1.337(7) .
N4 C4 1.467(7) .
N4 C7 1.472(8) .
N5 H5 0.8800 .
N5 N6 1.374(6) .
N5 C2 1.344(7) .
N6 C8 1.271(7) .
N7 H7 0.8800 .
N7 C10 1.413(9) .
N7 C11 1.327(8) .
N8 H8 0.8800 .
N8 C3 1.325(7) .
N8 C12 1.433(8) .
C4 H4A 0.9900 .
C4 H4B 0.9900 .
C4 C5 1.507(9) .
C5 H5A 0.9900 .
C5 H5B 0.9900 .
C6 H6A 0.9900 .
C6 H6B 0.9900 .
C6 C7 1.508(9) .
C7 H7A 0.9900 .
C7 H7B 0.9900 .
C8 H8A 0.9500 .
C8 C9 1.471(9) .
C9 H9A 0.9900 .
C9 H9B 0.9900 .
C9 C10 1.467(11) .
C10 H10A 0.9900 .
C10 H10B 0.9900 .
C11 C12 1.501(10) 2_655
C12 H12A 0.9900 .
C12 H12B 0.9900 .
O5 H5C 0.8696 .
O5 H5D 0.8697 .
O6 H6C 0.8700 .
O6 H6D 0.8699 .

loop_
_geom_hbond_atom_site_label_D
_geom_hbond_atom_site_label_H
_geom_hbond_atom_site_label_A
_geom_hbond_distance_DH
_geom_hbond_distance_HA
_geom_hbond_distance_DA
_geom_hbond_angle_DHA
_geom_hbond_site_symmetry_A
_geom_hbond_publ_flag
N2 H2 O4 0.88 1.92 2.783(6) 166.5 . yes
N5 H5 O6 0.88 1.85 2.728(6) 174.5 . yes
N7 H7 O4 0.88 2.01 2.821(7) 153.5 . yes
N8 H8 O3 0.88 1.97 2.832(6) 166.7 . yes
N8 H8 O4 0.88 2.64 3.341(6) 137.3 . yes
C5 H5A O2 0.99 2.56 3.497(7) 157.7 7_556 yes
C5 H5B F3 0.99 2.61 3.128(8) 112.9 3_445 yes
C6 H6A O6 0.99 2.58 3.433(8) 144.1 2_655 yes
C7 H7A O3 0.99 2.57 3.554(7) 171.3 5_666 yes
C12 H12B N1 0.99 2.64 3.449(8) 139.3 5_666 yes
